data_7204754
loop_
_publ_author_name
'Afzaal, Mohammad'
'Crouch, David J.'
'O'Brien, Paul'
'Raftery, James'
'Skabara, Peter J.'
'White, Andrew J. P.'
'Williams, David J.'

_publ_section_title
;
 The synthesis, X-ray structures and CVD studies of some group 11
 complexes of iminobis(diisopropylphosphine selenides) and their use in
 the deposition of I/III/VI photovoltaic materials
;
_journal_issue 2
_journal_name_full 'Journal of Materials Chemistry'
_journal_page_first 233
_journal_paper_doi 10.1039/b311743j
_journal_volume 14
_journal_year 2004
_chemical_formula_sum 'C36 H84 Cu3 N3 P6 Se6'
_chemical_formula_weight 1409.26
_chemical_name_systematic
;
?
;
_space_group_IT_number 14
_symmetry_cell_setting monoclinic
_symmetry_space_group_name_Hall '-P 2ybc'
_symmetry_space_group_name_H-M 'P 1 21/c 1'
_atom_sites_solution_hydrogens geom
_atom_sites_solution_primary direct
_atom_sites_solution_secondary difmap
_audit_creation_method SHELXL-97
_cell_angle_alpha 90.00
_cell_angle_beta 109.423(12)
_cell_angle_gamma 90.00
_cell_formula_units_Z 4
_cell_length_a 13.178(8)
_cell_length_b 30.108(17)
_cell_length_c 14.691(9)
_cell_measurement_reflns_used 2290
_cell_measurement_temperature 100(2)
_cell_measurement_theta_max 21.8835
_cell_measurement_theta_min 2.249
_cell_volume 5497(6)
_computing_cell_refinement 'Bruker SMART'
_computing_data_collection 'Bruker SMART'
_computing_data_reduction 'Bruker SAINT'
_computing_molecular_graphics 'Bruker SHELXTL'
_computing_publication_material 'Bruker SHELXTL'
_computing_structure_refinement 'SHELXL-97 (Sheldrick, 1997)'
_computing_structure_solution 'SHELXS-97 (Sheldrick, 1990)'
_diffrn_ambient_temperature 100(2)
_diffrn_measured_fraction_theta_full 0.965
_diffrn_measured_fraction_theta_max 0.965
_diffrn_measurement_device_type 'CCD area detector'
_diffrn_measurement_method 'phi and omega scans'
_diffrn_radiation_monochromator graphite
_diffrn_radiation_source 'fine-focus sealed tube'
_diffrn_radiation_type MoK\a
_diffrn_radiation_wavelength 0.71073
_diffrn_reflns_av_R_equivalents 0.1302
_diffrn_reflns_av_sigmaI/netI 0.2018
_diffrn_reflns_limit_h_max 15
_diffrn_reflns_limit_h_min -16
_diffrn_reflns_limit_k_max 37
_diffrn_reflns_limit_k_min -36
_diffrn_reflns_limit_l_max 18
_diffrn_reflns_limit_l_min -18
_diffrn_reflns_number 30721
_diffrn_reflns_theta_full 27.10
_diffrn_reflns_theta_max 27.10
_diffrn_reflns_theta_min 1.62
_exptl_absorpt_coefficient_mu 5.325
_exptl_absorpt_correction_T_max 0.7766
_exptl_absorpt_correction_T_min 0.2980
_exptl_absorpt_correction_type none
_exptl_crystal_colour colourless
_exptl_crystal_density_diffrn 1.703
_exptl_crystal_density_meas 0
_exptl_crystal_density_method 'not measured'
_exptl_crystal_description plate
_exptl_crystal_F_000 2808
_exptl_crystal_size_max 0.30
_exptl_crystal_size_mid 0.20
_exptl_crystal_size_min 0.05
_refine_diff_density_max 1.039
_refine_diff_density_min -1.115
_refine_diff_density_rms 0.174
_refine_ls_extinction_method none
_refine_ls_goodness_of_fit_ref 0.740
_refine_ls_hydrogen_treatment mixed
_refine_ls_matrix_type full
_refine_ls_number_parameters 511
_refine_ls_number_reflns 11700
_refine_ls_number_restraints 0
_refine_ls_restrained_S_all 0.740
_refine_ls_R_factor_all 0.1082
_refine_ls_R_factor_gt 0.0531
_refine_ls_shift/su_max 0.001
_refine_ls_shift/su_mean 0.000
_refine_ls_structure_factor_coef Fsqd
_refine_ls_weighting_details 'calc w=1/[\s^2^(Fo^2^)+(0.0160P)^2^+0.0000P] where P=(Fo^2^+2Fc^2^)/3'
_refine_ls_weighting_scheme calc
_refine_ls_wR_factor_gt 0.1016
_refine_ls_wR_factor_ref 0.1134
_reflns_number_gt 5898
_reflns_number_total 11700
_reflns_threshold_expression >2sigma(I)
_cod_data_source_file b311743j.txt
_cod_data_source_block s1684n
_cod_depositor_comments
;
The following automatic conversions were performed:
'_symmetry_cell_setting' value 'Monoclinic' changed to 'monoclinic'
according to '/home/saulius/struct/CIF-dictionaries/cif_core.dic'
dictionary named 'cif_core.dic' version 2.4.1 from 2010-06-29.

Automatic conversion script
Id: cif_fix_enum 1527 2010-12-29 10:47:43Z saulius 
;
_cod_original_sg_symbol_H-M P2(1)/c
_cod_database_code 7204754

loop_
_symmetry_equiv_pos_as_xyz
'x, y, z'
'-x, y+1/2, -z+1/2'
'-x, -y, -z'
'x, -y-1/2, z-1/2'

loop_
_atom_site_label
_atom_site_type_symbol
_atom_site_fract_x
_atom_site_fract_y
_atom_site_fract_z
_atom_site_U_iso_or_equiv
_atom_site_adp_type
_atom_site_occupancy
_atom_site_symmetry_multiplicity
_atom_site_calc_flag
_atom_site_refinement_flags
_atom_site_disorder_assembly
_atom_site_disorder_group
C1 C 0.1727(7) 0.0888(3) 0.4806(5) 0.031(2) Uani 1 1 d . . .
H1 H 0.0935 0.0894 0.4689 0.037 Uiso 1 1 calc R . .
C2 C 0.1945(7) 0.1228(3) 0.4128(5) 0.029(2) Uani 1 1 d . . .
H2A H 0.2721 0.1246 0.4246 0.044 Uiso 1 1 calc R . .
H2B H 0.1678 0.1519 0.4242 0.044 Uiso 1 1 calc R . .
H2C H 0.1576 0.1138 0.3458 0.044 Uiso 1 1 calc R . .
C3 C 0.2005(8) 0.0411(3) 0.4596(6) 0.043(3) Uani 1 1 d . . .
H3A H 0.1515 0.0317 0.3964 0.065 Uiso 1 1 calc R . .
H3B H 0.1930 0.0211 0.5096 0.065 Uiso 1 1 calc R . .
H3C H 0.2748 0.0401 0.4595 0.065 Uiso 1 1 calc R . .
C4 C 0.1909(6) 0.0613(3) 0.6747(6) 0.022(2) Uani 1 1 d . . .
H4 H 0.2187 0.0318 0.6622 0.027 Uiso 1 1 calc R . .
C5 C 0.0691(6) 0.0583(3) 0.6432(6) 0.035(2) Uani 1 1 d . . .
H5A H 0.0485 0.0377 0.6857 0.053 Uiso 1 1 calc R . .
H5B H 0.0411 0.0474 0.5766 0.053 Uiso 1 1 calc R . .
H5C H 0.0391 0.0877 0.6470 0.053 Uiso 1 1 calc R . .
C6 C 0.2377(7) 0.0705(3) 0.7832(6) 0.044(3) Uani 1 1 d . . .
H6A H 0.2116 0.0992 0.7975 0.065 Uiso 1 1 calc R . .
H6B H 0.3164 0.0710 0.8031 0.065 Uiso 1 1 calc R . .
H6C H 0.2150 0.0470 0.8186 0.065 Uiso 1 1 calc R . .
C7 C 0.1124(6) 0.2190(2) 0.7049(5) 0.0149(18) Uani 1 1 d . . .
H7 H 0.0530 0.2218 0.6416 0.018 Uiso 1 1 calc R . .
C8 C 0.0731(6) 0.1874(3) 0.7675(5) 0.022(2) Uani 1 1 d . . .
H8A H 0.1284 0.1848 0.8313 0.033 Uiso 1 1 calc R . .
H8B H 0.0591 0.1581 0.7368 0.033 Uiso 1 1 calc R . .
H8C H 0.0067 0.1991 0.7746 0.033 Uiso 1 1 calc R . .
C9 C 0.1338(6) 0.2652(3) 0.7489(6) 0.027(2) Uani 1 1 d . . .
H9A H 0.0694 0.2761 0.7611 0.041 Uiso 1 1 calc R . .
H9B H 0.1517 0.2854 0.7041 0.041 Uiso 1 1 calc R . .
H9C H 0.1941 0.2640 0.8098 0.041 Uiso 1 1 calc R . .
C10 C 0.2669(6) 0.2381(2) 0.6061(5) 0.0130(17) Uani 1 1 d . . .
H10 H 0.2907 0.2655 0.6460 0.016 Uiso 1 1 calc R . .
C11 C 0.1691(6) 0.2501(3) 0.5172(5) 0.023(2) Uani 1 1 d . . .
H11A H 0.1907 0.2719 0.4777 0.034 Uiso 1 1 calc R . .
H11B H 0.1121 0.2626 0.5384 0.034 Uiso 1 1 calc R . .
H11C H 0.1423 0.2233 0.4789 0.034 Uiso 1 1 calc R . .
C12 C 0.3589(6) 0.2220(3) 0.5751(5) 0.0195(19) Uani 1 1 d . . .
H12A H 0.3365 0.1954 0.5348 0.029 Uiso 1 1 calc R . .
H12B H 0.4206 0.2148 0.6323 0.029 Uiso 1 1 calc R . .
H12C H 0.3793 0.2454 0.5380 0.029 Uiso 1 1 calc R . .
C13 C 0.7119(7) 0.0679(3) 0.7743(5) 0.028(2) Uani 1 1 d . . .
H13 H 0.6343 0.0679 0.7332 0.034 Uiso 1 1 calc R . .
C14 C 0.7639(8) 0.1102(3) 0.7520(6) 0.043(3) Uani 1 1 d . . .
H14A H 0.8399 0.1110 0.7921 0.065 Uiso 1 1 calc R . .
H14B H 0.7269 0.1363 0.7658 0.065 Uiso 1 1 calc R . .
H14C H 0.7580 0.1103 0.6837 0.065 Uiso 1 1 calc R . .
C15 C 0.7654(8) 0.0261(3) 0.7491(6) 0.051(3) Uani 1 1 d . . .
H15A H 0.7566 0.0264 0.6802 0.077 Uiso 1 1 calc R . .
H15B H 0.7313 -0.0005 0.7641 0.077 Uiso 1 1 calc R . .
H15C H 0.8422 0.0260 0.7871 0.077 Uiso 1 1 calc R . .
C16 C 0.6587(7) 0.0148(3) 0.9164(6) 0.025(2) Uani 1 1 d . . .
H16 H 0.7033 -0.0099 0.9042 0.030 Uiso 1 1 calc R . .
C17 C 0.6563(7) 0.0097(3) 1.0206(6) 0.046(3) Uani 1 1 d . . .
H17A H 0.6115 0.0332 1.0337 0.069 Uiso 1 1 calc R . .
H17B H 0.7296 0.0121 1.0665 0.069 Uiso 1 1 calc R . .
H17C H 0.6262 -0.0194 1.0276 0.069 Uiso 1 1 calc R . .
C18 C 0.5428(7) 0.0106(3) 0.8419(6) 0.032(2) Uani 1 1 d . . .
H18A H 0.5103 -0.0173 0.8529 0.048 Uiso 1 1 calc R . .
H18B H 0.5464 0.0108 0.7763 0.048 Uiso 1 1 calc R . .
H18C H 0.4990 0.0357 0.8497 0.048 Uiso 1 1 calc R . .
C19 C 1.0576(6) 0.0740(3) 1.0432(5) 0.024(2) Uani 1 1 d . . .
H19 H 1.0594 0.0424 1.0651 0.029 Uiso 1 1 calc R . .
C20 C 1.0677(7) 0.0739(3) 0.9420(6) 0.047(3) Uani 1 1 d . . .
H20A H 1.0719 0.1046 0.9212 0.070 Uiso 1 1 calc R . .
H20B H 1.0046 0.0593 0.8966 0.070 Uiso 1 1 calc R . .
H20C H 1.1329 0.0578 0.9438 0.070 Uiso 1 1 calc R . .
C21 C 1.1535(6) 0.0983(3) 1.1140(6) 0.034(2) Uani 1 1 d . . .
H21A H 1.2205 0.0838 1.1150 0.050 Uiso 1 1 calc R . .
H21B H 1.1478 0.0973 1.1788 0.050 Uiso 1 1 calc R . .
H21C H 1.1538 0.1292 1.0936 0.050 Uiso 1 1 calc R . .
C22 C 0.9311(6) 0.0949(3) 1.1657(5) 0.021(2) Uani 1 1 d . . .
H22 H 0.9879 0.1157 1.2052 0.025 Uiso 1 1 calc R . .
C23 C 0.8247(6) 0.1104(3) 1.1717(5) 0.026(2) Uani 1 1 d . . .
H23A H 0.7686 0.0888 1.1395 0.039 Uiso 1 1 calc R . .
H23B H 0.8064 0.1393 1.1399 0.039 Uiso 1 1 calc R . .
H23C H 0.8299 0.1131 1.2396 0.039 Uiso 1 1 calc R . .
C24 C 0.9603(6) 0.0480(2) 1.2078(5) 0.023(2) Uani 1 1 d . . .
H24A H 0.9497 0.0462 1.2706 0.035 Uiso 1 1 calc R . .
H24B H 1.0358 0.0417 1.2158 0.035 Uiso 1 1 calc R . .
H24C H 0.9142 0.0261 1.1636 0.035 Uiso 1 1 calc R . .
C25 C 0.7148(6) 0.3051(3) 1.0507(5) 0.0167(18) Uani 1 1 d . . .
H25 H 0.7451 0.3348 1.0764 0.020 Uiso 1 1 calc R . .
C26 C 0.5996(6) 0.3039(3) 1.0534(5) 0.024(2) Uani 1 1 d . . .
H26A H 0.5661 0.2755 1.0276 0.036 Uiso 1 1 calc R . .
H26B H 0.5580 0.3283 1.0142 0.036 Uiso 1 1 calc R . .
H26C H 0.6012 0.3073 1.1202 0.036 Uiso 1 1 calc R . .
C27 C 0.7839(6) 0.2706(3) 1.1188(5) 0.033(2) Uani 1 1 d . . .
H27A H 0.7806 0.2753 1.1837 0.050 Uiso 1 1 calc R . .
H27B H 0.8586 0.2735 1.1204 0.050 Uiso 1 1 calc R . .
H27C H 0.7572 0.2409 1.0961 0.050 Uiso 1 1 calc R . .
C28 C 0.8607(6) 0.3022(2) 0.9409(5) 0.0115(17) Uani 1 1 d . . .
H28 H 0.8957 0.2781 0.9876 0.014 Uiso 1 1 calc R . .
C29 C 0.8810(6) 0.2918(3) 0.8472(5) 0.026(2) Uani 1 1 d . . .
H29A H 0.8380 0.3118 0.7963 0.039 Uiso 1 1 calc R . .
H29B H 0.8604 0.2609 0.8286 0.039 Uiso 1 1 calc R . .
H29C H 0.9575 0.2959 0.8563 0.039 Uiso 1 1 calc R . .
C30 C 0.9123(6) 0.3459(3) 0.9858(6) 0.023(2) Uani 1 1 d . . .
H30A H 0.9891 0.3454 0.9935 0.035 Uiso 1 1 calc R . .
H30B H 0.9036 0.3497 1.0490 0.035 Uiso 1 1 calc R . .
H30C H 0.8775 0.3706 0.9436 0.035 Uiso 1 1 calc R . .
C31 C 0.5472(6) 0.4194(3) 0.8335(5) 0.021(2) Uani 1 1 d . . .
H31 H 0.4812 0.4329 0.7866 0.025 Uiso 1 1 calc R . .
C32 C 0.5384(8) 0.4241(3) 0.9348(6) 0.040(3) Uani 1 1 d . . .
H32A H 0.6005 0.4098 0.9822 0.060 Uiso 1 1 calc R . .
H32B H 0.4720 0.4099 0.9362 0.060 Uiso 1 1 calc R . .
H32C H 0.5372 0.4557 0.9506 0.060 Uiso 1 1 calc R . .
C33 C 0.6439(6) 0.4464(3) 0.8295(6) 0.024(2) Uani 1 1 d . . .
H33A H 0.6402 0.4764 0.8541 0.036 Uiso 1 1 calc R . .
H33B H 0.6429 0.4481 0.7626 0.036 Uiso 1 1 calc R . .
H33C H 0.7104 0.4319 0.8694 0.036 Uiso 1 1 calc R . .
C34 C 0.5478(6) 0.3623(3) 0.6739(5) 0.0187(19) Uani 1 1 d . . .
H34 H 0.6065 0.3826 0.6703 0.022 Uiso 1 1 calc R . .
C35 C 0.4405(6) 0.3808(3) 0.6034(5) 0.0207(19) Uani 1 1 d . . .
H35A H 0.4450 0.3827 0.5383 0.031 Uiso 1 1 calc R . .
H35B H 0.4273 0.4105 0.6246 0.031 Uiso 1 1 calc R . .
H35C H 0.3813 0.3610 0.6029 0.031 Uiso 1 1 calc R . .
C36 C 0.5727(7) 0.3159(3) 0.6434(5) 0.033(2) Uani 1 1 d . . .
H36A H 0.5156 0.2952 0.6445 0.049 Uiso 1 1 calc R . .
H36B H 0.6417 0.3055 0.6883 0.049 Uiso 1 1 calc R . .
H36C H 0.5766 0.3172 0.5780 0.049 Uiso 1 1 calc R . .
Cu1 Cu 0.46537(8) 0.13422(3) 0.78473(6) 0.0187(2) Uani 1 1 d . . .
Cu2 Cu 0.74525(8) 0.17759(3) 0.94123(7) 0.0213(3) Uani 1 1 d . . .
Cu3 Cu 0.46503(8) 0.25637(3) 0.82746(6) 0.0190(2) Uani 1 1 d . . .
N1 N 0.1928(5) 0.15062(19) 0.6227(4) 0.0099(14) Uani 1 1 d . . .
N2 N 0.8405(5) 0.0651(2) 0.9736(4) 0.0179(16) Uani 1 1 d . . .
N3 N 0.6667(5) 0.34422(19) 0.8660(4) 0.0150(15) Uani 1 1 d . . .
P1 P 0.23911(18) 0.10399(7) 0.60757(14) 0.0191(5) Uani 1 1 d . . .
P2 P 0.22948(16) 0.19638(7) 0.67973(13) 0.0140(5) Uani 1 1 d . . .
P3 P 0.71917(17) 0.06674(7) 0.90117(14) 0.0169(5) Uani 1 1 d . . .
P4 P 0.93026(17) 0.09791(7) 1.03999(14) 0.0178(5) Uani 1 1 d . . .
P5 P 0.71871(16) 0.30167(7) 0.92735(14) 0.0142(5) Uani 1 1 d . . .
P6 P 0.55152(17) 0.36182(7) 0.79944(14) 0.0162(5) Uani 1 1 d . . .
Se1 Se 0.36102(6) 0.19129(3) 0.82126(5) 0.01514(19) Uani 1 1 d . . .
Se2 Se 0.41021(7) 0.09526(3) 0.63858(6) 0.0254(2) Uani 1 1 d . . .
Se3 Se 0.61709(6) 0.12053(3) 0.92426(5) 0.01616(19) Uani 1 1 d . . .
Se4 Se 0.92981(7) 0.16761(3) 1.00161(7) 0.0293(2) Uani 1 1 d . . .
Se5 Se 0.64888(7) 0.23903(3) 0.85877(6) 0.0204(2) Uani 1 1 d . . .
Se6 Se 0.40468(6) 0.32964(3) 0.80329(6) 0.0200(2) Uani 1 1 d . . .

loop_
_atom_site_aniso_label
_atom_site_aniso_U_11
_atom_site_aniso_U_22
_atom_site_aniso_U_33
_atom_site_aniso_U_23
_atom_site_aniso_U_13
_atom_site_aniso_U_12
C1 0.019(5) 0.051(7) 0.018(5) -0.002(4) 0.000(4) 0.008(5)
C2 0.037(6) 0.043(6) 0.004(4) -0.003(4) 0.002(4) 0.001(5)
C3 0.058(7) 0.034(6) 0.029(5) -0.015(5) 0.002(5) 0.007(5)
C4 0.015(5) 0.013(5) 0.039(5) 0.005(4) 0.009(4) -0.001(4)
C5 0.024(6) 0.032(6) 0.049(6) 0.005(5) 0.012(5) -0.002(5)
C6 0.020(5) 0.081(8) 0.033(6) 0.026(5) 0.013(4) 0.006(5)
C7 0.012(4) 0.017(5) 0.014(4) 0.000(3) 0.003(3) 0.008(4)
C8 0.026(5) 0.022(5) 0.025(4) -0.002(4) 0.017(4) -0.005(4)
C9 0.022(5) 0.040(6) 0.023(5) -0.003(4) 0.010(4) 0.002(5)
C10 0.016(5) 0.011(4) 0.009(4) -0.002(3) 0.000(3) 0.002(4)
C11 0.034(5) 0.026(5) 0.009(4) 0.011(4) 0.009(4) 0.007(4)
C12 0.022(5) 0.032(5) 0.009(4) 0.006(4) 0.012(4) 0.001(4)
C13 0.035(6) 0.033(6) 0.012(4) -0.004(4) 0.002(4) 0.017(5)
C14 0.055(7) 0.055(7) 0.021(5) 0.013(5) 0.014(5) 0.011(6)
C15 0.049(7) 0.067(8) 0.032(6) -0.014(6) 0.007(5) 0.024(6)
C16 0.023(5) 0.019(5) 0.026(5) -0.001(4) 0.001(4) 0.000(4)
C17 0.040(7) 0.062(7) 0.021(5) 0.013(5) -0.011(5) -0.017(6)
C18 0.026(6) 0.018(5) 0.043(6) -0.002(4) -0.001(5) -0.009(4)
C19 0.015(5) 0.041(6) 0.018(4) 0.004(4) 0.007(4) 0.004(4)
C20 0.034(6) 0.086(8) 0.035(6) 0.010(6) 0.029(5) 0.026(6)
C21 0.011(5) 0.031(6) 0.059(6) -0.003(5) 0.011(5) 0.005(4)
C22 0.025(5) 0.022(5) 0.015(4) -0.005(4) 0.006(4) 0.000(4)
C23 0.023(5) 0.042(6) 0.015(4) -0.008(4) 0.009(4) 0.006(5)
C24 0.026(5) 0.024(5) 0.021(4) 0.004(4) 0.010(4) 0.005(4)
C25 0.013(4) 0.027(5) 0.009(4) -0.003(3) 0.001(3) 0.001(4)
C26 0.031(5) 0.030(5) 0.012(4) 0.005(4) 0.009(4) -0.007(4)
C27 0.016(5) 0.070(7) 0.012(4) 0.010(5) 0.003(4) 0.013(5)
C28 0.012(4) 0.010(4) 0.010(4) 0.000(3) 0.000(3) 0.003(3)
C29 0.022(5) 0.044(6) 0.013(4) 0.001(4) 0.007(4) -0.001(4)
C30 0.011(5) 0.031(5) 0.029(5) -0.002(4) 0.009(4) -0.010(4)
C31 0.019(5) 0.025(5) 0.019(4) 0.001(4) 0.006(4) 0.004(4)
C32 0.057(7) 0.032(6) 0.035(5) -0.017(5) 0.022(5) -0.012(5)
C33 0.022(5) 0.018(5) 0.032(5) 0.005(4) 0.008(4) -0.004(4)
C34 0.023(5) 0.029(5) 0.006(4) 0.012(3) 0.007(4) 0.009(4)
C35 0.017(5) 0.025(5) 0.020(4) 0.000(4) 0.006(4) 0.002(4)
C36 0.062(7) 0.027(5) 0.006(4) 0.003(4) 0.007(4) 0.006(5)
Cu1 0.0162(6) 0.0253(6) 0.0131(5) 0.0007(4) 0.0027(4) 0.0011(5)
Cu2 0.0209(6) 0.0204(6) 0.0205(5) 0.0002(5) 0.0042(5) 0.0029(5)
Cu3 0.0169(6) 0.0241(6) 0.0142(5) 0.0006(4) 0.0027(4) -0.0004(5)
N1 0.012(4) 0.013(4) 0.004(3) 0.002(3) 0.002(3) -0.004(3)
N2 0.016(4) 0.024(4) 0.012(3) 0.002(3) 0.002(3) 0.004(3)
N3 0.015(4) 0.012(4) 0.018(3) -0.003(3) 0.005(3) -0.007(3)
P1 0.0235(13) 0.0206(13) 0.0117(10) -0.0007(9) 0.0037(10) 0.0031(10)
P2 0.0138(12) 0.0197(12) 0.0096(10) 0.0010(9) 0.0052(9) 0.0022(10)
P3 0.0179(13) 0.0189(13) 0.0120(10) -0.0005(9) 0.0027(9) 0.0031(10)
P4 0.0151(12) 0.0215(13) 0.0177(11) 0.0013(10) 0.0068(9) 0.0013(10)
P5 0.0122(12) 0.0188(13) 0.0112(10) 0.0000(9) 0.0035(9) 0.0006(9)
P6 0.0141(12) 0.0203(13) 0.0157(11) 0.0016(9) 0.0068(9) 0.0008(10)
Se1 0.0140(4) 0.0213(5) 0.0083(4) 0.0006(3) 0.0012(3) -0.0004(4)
Se2 0.0197(5) 0.0377(6) 0.0177(4) -0.0036(4) 0.0049(4) 0.0048(4)
Se3 0.0150(5) 0.0200(5) 0.0114(4) -0.0008(3) 0.0016(3) 0.0022(4)
Se4 0.0197(5) 0.0235(5) 0.0414(6) 0.0079(4) 0.0057(4) -0.0001(4)
Se5 0.0157(5) 0.0187(5) 0.0222(4) -0.0008(4) 0.0002(4) -0.0004(4)
Se6 0.0158(5) 0.0241(5) 0.0220(4) 0.0021(4) 0.0086(4) 0.0000(4)

loop_
_atom_type_symbol
_atom_type_description
_atom_type_scat_dispersion_real
_atom_type_scat_dispersion_imag
_atom_type_scat_source
C C 0.0033 0.0016 'International Tables Vol C Tables 4.2.6.8 and 6.1.1.4'
H H 0.0000 0.0000 'International Tables Vol C Tables 4.2.6.8 and 6.1.1.4'
P P 0.1023 0.0942 'International Tables Vol C Tables 4.2.6.8 and 6.1.1.4'
Cu Cu 0.3201 1.2651 'International Tables Vol C Tables 4.2.6.8 and 6.1.1.4'
Se Se -0.0929 2.2259 'International Tables Vol C Tables 4.2.6.8 and 6.1.1.4'
N N 0.0061 0.0033 'International Tables Vol C Tables 4.2.6.8 and 6.1.1.4'

loop_
_geom_angle_atom_site_label_1
_geom_angle_atom_site_label_2
_geom_angle_atom_site_label_3
_geom_angle
_geom_angle_site_symmetry_1
_geom_angle_site_symmetry_3
_geom_angle_publ_flag
C2 C1 C3 112.8(7) . . ?
C2 C1 P1 111.6(6) . . ?
C3 C1 P1 111.8(6) . . ?
C2 C1 H1 106.7 . . ?
C3 C1 H1 106.7 . . ?
P1 C1 H1 106.7 . . ?
C1 C2 H2A 109.5 . . ?
C1 C2 H2B 109.5 . . ?
H2A C2 H2B 109.5 . . ?
C1 C2 H2C 109.5 . . ?
H2A C2 H2C 109.5 . . ?
H2B C2 H2C 109.5 . . ?
C1 C3 H3A 109.5 . . ?
C1 C3 H3B 109.5 . . ?
H3A C3 H3B 109.5 . . ?
C1 C3 H3C 109.5 . . ?
H3A C3 H3C 109.5 . . ?
H3B C3 H3C 109.5 . . ?
C5 C4 C6 110.3(7) . . ?
C5 C4 P1 113.2(6) . . ?
C6 C4 P1 109.8(6) . . ?
C5 C4 H4 107.8 . . ?
C6 C4 H4 107.8 . . ?
P1 C4 H4 107.8 . . ?
C4 C5 H5A 109.5 . . ?
C4 C5 H5B 109.5 . . ?
H5A C5 H5B 109.5 . . ?
C4 C5 H5C 109.5 . . ?
H5A C5 H5C 109.5 . . ?
H5B C5 H5C 109.5 . . ?
C4 C6 H6A 109.5 . . ?
C4 C6 H6B 109.5 . . ?
H6A C6 H6B 109.5 . . ?
C4 C6 H6C 109.5 . . ?
H6A C6 H6C 109.5 . . ?
H6B C6 H6C 109.5 . . ?
C9 C7 C8 111.5(6) . . ?
C9 C7 P2 112.1(5) . . ?
C8 C7 P2 111.5(5) . . ?
C9 C7 H7 107.2 . . ?
C8 C7 H7 107.2 . . ?
P2 C7 H7 107.2 . . ?
C7 C8 H8A 109.5 . . ?
C7 C8 H8B 109.5 . . ?
H8A C8 H8B 109.5 . . ?
C7 C8 H8C 109.5 . . ?
H8A C8 H8C 109.5 . . ?
H8B C8 H8C 109.5 . . ?
C7 C9 H9A 109.5 . . ?
C7 C9 H9B 109.5 . . ?
H9A C9 H9B 109.5 . . ?
C7 C9 H9C 109.5 . . ?
H9A C9 H9C 109.5 . . ?
H9B C9 H9C 109.5 . . ?
C12 C10 C11 110.3(6) . . ?
C12 C10 P2 111.1(5) . . ?
C11 C10 P2 110.4(5) . . ?
C12 C10 H10 108.3 . . ?
C11 C10 H10 108.3 . . ?
P2 C10 H10 108.3 . . ?
C10 C11 H11A 109.5 . . ?
C10 C11 H11B 109.5 . . ?
H11A C11 H11B 109.5 . . ?
C10 C11 H11C 109.5 . . ?
H11A C11 H11C 109.5 . . ?
H11B C11 H11C 109.5 . . ?
C10 C12 H12A 109.5 . . ?
C10 C12 H12B 109.5 . . ?
H12A C12 H12B 109.5 . . ?
C10 C12 H12C 109.5 . . ?
H12A C12 H12C 109.5 . . ?
H12B C12 H12C 109.5 . . ?
C14 C13 C15 110.7(8) . . ?
C14 C13 P3 110.9(6) . . ?
C15 C13 P3 110.7(6) . . ?
C14 C13 H13 108.1 . . ?
C15 C13 H13 108.1 . . ?
P3 C13 H13 108.1 . . ?
C13 C14 H14A 109.5 . . ?
C13 C14 H14B 109.5 . . ?
H14A C14 H14B 109.5 . . ?
C13 C14 H14C 109.5 . . ?
H14A C14 H14C 109.5 . . ?
H14B C14 H14C 109.5 . . ?
C13 C15 H15A 109.5 . . ?
C13 C15 H15B 109.5 . . ?
H15A C15 H15B 109.5 . . ?
C13 C15 H15C 109.5 . . ?
H15A C15 H15C 109.5 . . ?
H15B C15 H15C 109.5 . . ?
C17 C16 C18 110.4(7) . . ?
C17 C16 P3 111.3(6) . . ?
C18 C16 P3 110.7(6) . . ?
C17 C16 H16 108.1 . . ?
C18 C16 H16 108.1 . . ?
P3 C16 H16 108.1 . . ?
C16 C17 H17A 109.5 . . ?
C16 C17 H17B 109.5 . . ?
H17A C17 H17B 109.5 . . ?
C16 C17 H17C 109.5 . . ?
H17A C17 H17C 109.5 . . ?
H17B C17 H17C 109.5 . . ?
C16 C18 H18A 109.5 . . ?
C16 C18 H18B 109.5 . . ?
H18A C18 H18B 109.5 . . ?
C16 C18 H18C 109.5 . . ?
H18A C18 H18C 109.5 . . ?
H18B C18 H18C 109.5 . . ?
C21 C19 C20 109.9(7) . . ?
C21 C19 P4 112.1(6) . . ?
C20 C19 P4 110.6(6) . . ?
C21 C19 H19 108.0 . . ?
C20 C19 H19 108.0 . . ?
P4 C19 H19 108.0 . . ?
C19 C20 H20A 109.5 . . ?
C19 C20 H20B 109.5 . . ?
H20A C20 H20B 109.5 . . ?
C19 C20 H20C 109.5 . . ?
H20A C20 H20C 109.5 . . ?
H20B C20 H20C 109.5 . . ?
C19 C21 H21A 109.5 . . ?
C19 C21 H21B 109.5 . . ?
H21A C21 H21B 109.5 . . ?
C19 C21 H21C 109.5 . . ?
H21A C21 H21C 109.5 . . ?
H21B C21 H21C 109.5 . . ?
C23 C22 C24 112.0(7) . . ?
C23 C22 P4 110.3(5) . . ?
C24 C22 P4 111.3(5) . . ?
C23 C22 H22 107.7 . . ?
C24 C22 H22 107.7 . . ?
P4 C22 H22 107.7 . . ?
C22 C23 H23A 109.5 . . ?
C22 C23 H23B 109.5 . . ?
H23A C23 H23B 109.5 . . ?
C22 C23 H23C 109.5 . . ?
H23A C23 H23C 109.5 . . ?
H23B C23 H23C 109.5 . . ?
C22 C24 H24A 109.5 . . ?
C22 C24 H24B 109.5 . . ?
H24A C24 H24B 109.5 . . ?
C22 C24 H24C 109.5 . . ?
H24A C24 H24C 109.5 . . ?
H24B C24 H24C 109.5 . . ?
C27 C25 C26 110.4(6) . . ?
C27 C25 P5 113.9(5) . . ?
C26 C25 P5 112.2(5) . . ?
C27 C25 H25 106.6 . . ?
C26 C25 H25 106.6 . . ?
P5 C25 H25 106.6 . . ?
C25 C26 H26A 109.5 . . ?
C25 C26 H26B 109.5 . . ?
H26A C26 H26B 109.5 . . ?
C25 C26 H26C 109.5 . . ?
H26A C26 H26C 109.5 . . ?
H26B C26 H26C 109.5 . . ?
C25 C27 H27A 109.5 . . ?
C25 C27 H27B 109.5 . . ?
H27A C27 H27B 109.5 . . ?
C25 C27 H27C 109.5 . . ?
H27A C27 H27C 109.5 . . ?
H27B C27 H27C 109.5 . . ?
C29 C28 C30 112.5(6) . . ?
C29 C28 P5 112.6(5) . . ?
C30 C28 P5 110.5(5) . . ?
C29 C28 H28 106.9 . . ?
C30 C28 H28 106.9 . . ?
P5 C28 H28 106.9 . . ?
C28 C29 H29A 109.5 . . ?
C28 C29 H29B 109.5 . . ?
H29A C29 H29B 109.5 . . ?
C28 C29 H29C 109.5 . . ?
H29A C29 H29C 109.5 . . ?
H29B C29 H29C 109.5 . . ?
C28 C30 H30A 109.5 . . ?
C28 C30 H30B 109.5 . . ?
H30A C30 H30B 109.5 . . ?
C28 C30 H30C 109.5 . . ?
H30A C30 H30C 109.5 . . ?
H30B C30 H30C 109.5 . . ?
C33 C31 C32 108.6(7) . . ?
C33 C31 P6 113.3(6) . . ?
C32 C31 P6 112.1(6) . . ?
C33 C31 H31 107.5 . . ?
C32 C31 H31 107.5 . . ?
P6 C31 H31 107.5 . . ?
C31 C32 H32A 109.5 . . ?
C31 C32 H32B 109.5 . . ?
H32A C32 H32B 109.5 . . ?
C31 C32 H32C 109.5 . . ?
H32A C32 H32C 109.5 . . ?
H32B C32 H32C 109.5 . . ?
C31 C33 H33A 109.5 . . ?
C31 C33 H33B 109.5 . . ?
H33A C33 H33B 109.5 . . ?
C31 C33 H33C 109.5 . . ?
H33A C33 H33C 109.5 . . ?
H33B C33 H33C 109.5 . . ?
C36 C34 C35 111.6(7) . . ?
C36 C34 P6 110.4(5) . . ?
C35 C34 P6 112.9(5) . . ?
C36 C34 H34 107.2 . . ?
C35 C34 H34 107.2 . . ?
P6 C34 H34 107.2 . . ?
C34 C35 H35A 109.5 . . ?
C34 C35 H35B 109.5 . . ?
H35A C35 H35B 109.5 . . ?
C34 C35 H35C 109.5 . . ?
H35A C35 H35C 109.5 . . ?
H35B C35 H35C 109.5 . . ?
C34 C36 H36A 109.5 . . ?
C34 C36 H36B 109.5 . . ?
H36A C36 H36B 109.5 . . ?
C34 C36 H36C 109.5 . . ?
H36A C36 H36C 109.5 . . ?
H36B C36 H36C 109.5 . . ?
Se2 Cu1 Se1 122.98(5) . . ?
Se2 Cu1 Se3 128.34(6) . . ?
Se1 Cu1 Se3 108.39(5) . . ?
Se4 Cu2 Se5 128.39(5) . . ?
Se4 Cu2 Se3 124.68(6) . . ?
Se5 Cu2 Se3 105.91(6) . . ?
Se6 Cu3 Se5 120.86(5) . . ?
Se6 Cu3 Se1 127.68(6) . . ?
Se5 Cu3 Se1 111.44(6) . . ?
P1 N1 P2 141.0(4) . . ?
P4 N2 P3 139.4(4) . . ?
P5 N3 P6 139.4(4) . . ?
N1 P1 C1 106.8(3) . . ?
N1 P1 C4 109.0(3) . . ?
C1 P1 C4 103.6(4) . . ?
N1 P1 Se2 120.3(2) . . ?
C1 P1 Se2 107.2(3) . . ?
C4 P1 Se2 108.7(3) . . ?
N1 P2 C10 112.0(3) . . ?
N1 P2 C7 107.3(3) . . ?
C10 P2 C7 105.9(3) . . ?
N1 P2 Se1 115.8(2) . . ?
C10 P2 Se1 108.7(2) . . ?
C7 P2 Se1 106.5(2) . . ?
N2 P3 C16 106.0(4) . . ?
N2 P3 C13 112.3(4) . . ?
C16 P3 C13 105.5(4) . . ?
N2 P3 Se3 116.5(2) . . ?
C16 P3 Se3 107.5(3) . . ?
C13 P3 Se3 108.3(3) . . ?
N2 P4 C19 105.1(4) . . ?
N2 P4 C22 109.7(4) . . ?
C19 P4 C22 104.9(4) . . ?
N2 P4 Se4 120.0(2) . . ?
C19 P4 Se4 108.3(3) . . ?
C22 P4 Se4 107.8(3) . . ?
N3 P5 C28 106.9(3) . . ?
N3 P5 C25 111.5(3) . . ?
C28 P5 C25 104.9(3) . . ?
N3 P5 Se5 113.5(2) . . ?
C28 P5 Se5 108.6(2) . . ?
C25 P5 Se5 111.0(3) . . ?
N3 P6 C31 105.0(4) . . ?
N3 P6 C34 108.8(3) . . ?
C31 P6 C34 106.1(4) . . ?
N3 P6 Se6 120.4(2) . . ?
C31 P6 Se6 107.9(3) . . ?
C34 P6 Se6 107.7(3) . . ?
P2 Se1 Cu1 99.71(7) . . ?
P2 Se1 Cu3 103.84(7) . . ?
Cu1 Se1 Cu3 103.63(6) . . ?
P1 Se2 Cu1 96.68(7) . . ?
P3 Se3 Cu2 95.68(8) . . ?
P3 Se3 Cu1 112.12(7) . . ?
Cu2 Se3 Cu1 109.38(5) . . ?
P4 Se4 Cu2 97.86(7) . . ?
P5 Se5 Cu2 111.69(8) . . ?
P5 Se5 Cu3 98.38(7) . . ?
Cu2 Se5 Cu3 128.20(5) . . ?
P6 Se6 Cu3 99.42(7) . . ?

loop_
_geom_bond_atom_site_label_1
_geom_bond_atom_site_label_2
_geom_bond_distance
_geom_bond_site_symmetry_2
_geom_bond_publ_flag
C1 C2 1.520(11) . ?
C1 C3 1.539(11) . ?
C1 P1 1.835(8) . ?
C1 H1 1.0000 . ?
C2 H2A 0.9800 . ?
C2 H2B 0.9800 . ?
C2 H2C 0.9800 . ?
C3 H3A 0.9800 . ?
C3 H3B 0.9800 . ?
C3 H3C 0.9800 . ?
C4 C5 1.518(10) . ?
C4 C6 1.531(11) . ?
C4 P1 1.856(8) . ?
C4 H4 1.0000 . ?
C5 H5A 0.9800 . ?
C5 H5B 0.9800 . ?
C5 H5C 0.9800 . ?
C6 H6A 0.9800 . ?
C6 H6B 0.9800 . ?
C6 H6C 0.9800 . ?
C7 C9 1.520(10) . ?
C7 C8 1.527(10) . ?
C7 P2 1.834(7) . ?
C7 H7 1.0000 . ?
C8 H8A 0.9800 . ?
C8 H8B 0.9800 . ?
C8 H8C 0.9800 . ?
C9 H9A 0.9800 . ?
C9 H9B 0.9800 . ?
C9 H9C 0.9800 . ?
C10 C12 1.510(9) . ?
C10 C11 1.543(10) . ?
C10 P2 1.829(7) . ?
C10 H10 1.0000 . ?
C11 H11A 0.9800 . ?
C11 H11B 0.9800 . ?
C11 H11C 0.9800 . ?
C12 H12A 0.9800 . ?
C12 H12B 0.9800 . ?
C12 H12C 0.9800 . ?
C13 C14 1.532(11) . ?
C13 C15 1.545(11) . ?
C13 P3 1.834(8) . ?
C13 H13 1.0000 . ?
C14 H14A 0.9800 . ?
C14 H14B 0.9800 . ?
C14 H14C 0.9800 . ?
C15 H15A 0.9800 . ?
C15 H15B 0.9800 . ?
C15 H15C 0.9800 . ?
C16 C17 1.549(11) . ?
C16 C18 1.560(11) . ?
C16 P3 1.803(8) . ?
C16 H16 1.0000 . ?
C17 H17A 0.9800 . ?
C17 H17B 0.9800 . ?
C17 H17C 0.9800 . ?
C18 H18A 0.9800 . ?
C18 H18B 0.9800 . ?
C18 H18C 0.9800 . ?
C19 C21 1.530(10) . ?
C19 C20 1.536(10) . ?
C19 P4 1.813(8) . ?
C19 H19 1.0000 . ?
C20 H20A 0.9800 . ?
C20 H20B 0.9800 . ?
C20 H20C 0.9800 . ?
C21 H21A 0.9800 . ?
C21 H21B 0.9800 . ?
C21 H21C 0.9800 . ?
C22 C23 1.508(10) . ?
C22 C24 1.539(10) . ?
C22 P4 1.846(7) . ?
C22 H22 1.0000 . ?
C23 H23A 0.9800 . ?
C23 H23B 0.9800 . ?
C23 H23C 0.9800 . ?
C24 H24A 0.9800 . ?
C24 H24B 0.9800 . ?
C24 H24C 0.9800 . ?
C25 C27 1.517(10) . ?
C25 C26 1.533(10) . ?
C25 P5 1.832(7) . ?
C25 H25 1.0000 . ?
C26 H26A 0.9800 . ?
C26 H26B 0.9800 . ?
C26 H26C 0.9800 . ?
C27 H27A 0.9800 . ?
C27 H27B 0.9800 . ?
C27 H27C 0.9800 . ?
C28 C29 1.519(9) . ?
C28 C30 1.526(9) . ?
C28 P5 1.815(7) . ?
C28 H28 1.0000 . ?
C29 H29A 0.9800 . ?
C29 H29B 0.9800 . ?
C29 H29C 0.9800 . ?
C30 H30A 0.9800 . ?
C30 H30B 0.9800 . ?
C30 H30C 0.9800 . ?
C31 C33 1.529(10) . ?
C31 C32 1.537(10) . ?
C31 P6 1.809(8) . ?
C31 H31 1.0000 . ?
C32 H32A 0.9800 . ?
C32 H32B 0.9800 . ?
C32 H32C 0.9800 . ?
C33 H33A 0.9800 . ?
C33 H33B 0.9800 . ?
C33 H33C 0.9800 . ?
C34 C36 1.537(10) . ?
C34 C35 1.552(10) . ?
C34 P6 1.829(7) . ?
C34 H34 1.0000 . ?
C35 H35A 0.9800 . ?
C35 H35B 0.9800 . ?
C35 H35C 0.9800 . ?
C36 H36A 0.9800 . ?
C36 H36B 0.9800 . ?
C36 H36C 0.9800 . ?
Cu1 Se2 2.3400(16) . ?
Cu1 Se1 2.3712(15) . ?
Cu1 Se3 2.3756(16) . ?
Cu2 Se4 2.3146(19) . ?
Cu2 Se5 2.3408(16) . ?
Cu2 Se3 2.3635(16) . ?
Cu3 Se6 2.3318(18) . ?
Cu3 Se5 2.3692(19) . ?
Cu3 Se1 2.3755(16) . ?
N1 P1 1.575(6) . ?
N1 P2 1.602(6) . ?
N2 P4 1.599(6) . ?
N2 P3 1.601(6) . ?
N3 P5 1.585(6) . ?
N3 P6 1.598(6) . ?
P1 Se2 2.163(3) . ?
P2 Se1 2.226(2) . ?
P3 Se3 2.202(2) . ?
P4 Se4 2.172(3) . ?
P5 Se5 2.191(2) . ?
P6 Se6 2.182(2) . ?

loop_
_geom_torsion_atom_site_label_1
_geom_torsion_atom_site_label_2
_geom_torsion_atom_site_label_3
_geom_torsion_atom_site_label_4
_geom_torsion
_geom_torsion_site_symmetry_1
_geom_torsion_site_symmetry_2
_geom_torsion_site_symmetry_3
_geom_torsion_site_symmetry_4
_geom_torsion_publ_flag
P2 N1 P1 C1 -142.9(6) . . . . ?
P2 N1 P1 C4 105.7(6) . . . . ?
P2 N1 P1 Se2 -20.7(7) . . . . ?
C2 C1 P1 N1 59.8(7) . . . . ?
C3 C1 P1 N1 -172.8(6) . . . . ?
C2 C1 P1 C4 174.8(6) . . . . ?
C3 C1 P1 C4 -57.8(7) . . . . ?
C2 C1 P1 Se2 -70.3(6) . . . . ?
C3 C1 P1 Se2 57.1(7) . . . . ?
C5 C4 P1 N1 58.7(7) . . . . ?
C6 C4 P1 N1 -65.0(6) . . . . ?
C5 C4 P1 C1 -54.7(7) . . . . ?
C6 C4 P1 C1 -178.4(6) . . . . ?
C5 C4 P1 Se2 -168.5(5) . . . . ?
C6 C4 P1 Se2 67.8(6) . . . . ?
P1 N1 P2 C10 94.4(6) . . . . ?
P1 N1 P2 C7 -149.8(6) . . . . ?
P1 N1 P2 Se1 -31.0(6) . . . . ?
C12 C10 P2 N1 -59.7(6) . . . . ?
C11 C10 P2 N1 63.0(6) . . . . ?
C12 C10 P2 C7 -176.4(5) . . . . ?
C11 C10 P2 C7 -53.7(6) . . . . ?
C12 C10 P2 Se1 69.5(5) . . . . ?
C11 C10 P2 Se1 -167.7(4) . . . . ?
C9 C7 P2 N1 -173.4(5) . . . . ?
C8 C7 P2 N1 60.8(6) . . . . ?
C9 C7 P2 C10 -53.6(6) . . . . ?
C8 C7 P2 C10 -179.3(5) . . . . ?
C9 C7 P2 Se1 62.0(5) . . . . ?
C8 C7 P2 Se1 -63.8(5) . . . . ?
P4 N2 P3 C16 -145.9(6) . . . . ?
P4 N2 P3 C13 99.4(7) . . . . ?
P4 N2 P3 Se3 -26.4(7) . . . . ?
C17 C16 P3 N2 62.3(7) . . . . ?
C18 C16 P3 N2 -174.6(6) . . . . ?
C17 C16 P3 C13 -178.5(6) . . . . ?
C18 C16 P3 C13 -55.3(7) . . . . ?
C17 C16 P3 Se3 -63.0(6) . . . . ?
C18 C16 P3 Se3 60.2(6) . . . . ?
C14 C13 P3 N2 -63.4(7) . . . . ?
C15 C13 P3 N2 59.9(7) . . . . ?
C14 C13 P3 C16 -178.5(6) . . . . ?
C15 C13 P3 C16 -55.2(7) . . . . ?
C14 C13 P3 Se3 66.7(6) . . . . ?
C15 C13 P3 Se3 -170.0(6) . . . . ?
P3 N2 P4 C19 -149.9(6) . . . . ?
P3 N2 P4 C22 97.8(6) . . . . ?
P3 N2 P4 Se4 -27.8(7) . . . . ?
C21 C19 P4 N2 -173.1(6) . . . . ?
C20 C19 P4 N2 63.8(7) . . . . ?
C21 C19 P4 C22 -57.4(7) . . . . ?
C20 C19 P4 C22 179.5(7) . . . . ?
C21 C19 P4 Se4 57.5(6) . . . . ?
C20 C19 P4 Se4 -65.6(7) . . . . ?
C23 C22 P4 N2 -62.8(6) . . . . ?
C24 C22 P4 N2 62.2(6) . . . . ?
C23 C22 P4 C19 -175.2(6) . . . . ?
C24 C22 P4 C19 -50.3(7) . . . . ?
C23 C22 P4 Se4 69.5(6) . . . . ?
C24 C22 P4 Se4 -165.5(5) . . . . ?
P6 N3 P5 C28 158.2(6) . . . . ?
P6 N3 P5 C25 -87.6(6) . . . . ?
P6 N3 P5 Se5 38.6(7) . . . . ?
C29 C28 P5 N3 -71.1(6) . . . . ?
C30 C28 P5 N3 55.6(6) . . . . ?
C29 C28 P5 C25 170.3(6) . . . . ?
C30 C28 P5 C25 -62.9(6) . . . . ?
C29 C28 P5 Se5 51.6(6) . . . . ?
C30 C28 P5 Se5 178.4(4) . . . . ?
C27 C25 P5 N3 -167.6(5) . . . . ?
C26 C25 P5 N3 66.0(6) . . . . ?
C27 C25 P5 C28 -52.3(6) . . . . ?
C26 C25 P5 C28 -178.6(5) . . . . ?
C27 C25 P5 Se5 64.8(6) . . . . ?
C26 C25 P5 Se5 -61.5(6) . . . . ?
P5 N3 P6 C31 138.0(6) . . . . ?
P5 N3 P6 C34 -108.7(6) . . . . ?
P5 N3 P6 Se6 16.2(7) . . . . ?
C33 C31 P6 N3 52.8(6) . . . . ?
C32 C31 P6 N3 -70.6(7) . . . . ?
C33 C31 P6 C34 -62.4(6) . . . . ?
C32 C31 P6 C34 174.3(6) . . . . ?
C33 C31 P6 Se6 -177.6(5) . . . . ?
C32 C31 P6 Se6 59.1(6) . . . . ?
C36 C34 P6 N3 56.7(7) . . . . ?
C35 C34 P6 N3 -177.6(5) . . . . ?
C36 C34 P6 C31 169.2(6) . . . . ?
C35 C34 P6 C31 -65.1(6) . . . . ?
C36 C34 P6 Se6 -75.4(6) . . . . ?
C35 C34 P6 Se6 50.3(6) . . . . ?
N1 P2 Se1 Cu1 35.9(2) . . . . ?
C10 P2 Se1 Cu1 -91.2(3) . . . . ?
C7 P2 Se1 Cu1 155.1(3) . . . . ?
N1 P2 Se1 Cu3 142.7(2) . . . . ?
C10 P2 Se1 Cu3 15.6(3) . . . . ?
C7 P2 Se1 Cu3 -98.1(3) . . . . ?
Se2 Cu1 Se1 P2 -6.14(8) . . . . ?
Se3 Cu1 Se1 P2 179.67(7) . . . . ?
Se2 Cu1 Se1 Cu3 -113.07(6) . . . . ?
Se3 Cu1 Se1 Cu3 72.74(6) . . . . ?
Se6 Cu3 Se1 P2 51.93(8) . . . . ?
Se5 Cu3 Se1 P2 -126.50(7) . . . . ?
Se6 Cu3 Se1 Cu1 155.73(6) . . . . ?
Se5 Cu3 Se1 Cu1 -22.71(6) . . . . ?
N1 P1 Se2 Cu1 43.9(3) . . . . ?
C1 P1 Se2 Cu1 166.0(3) . . . . ?
C4 P1 Se2 Cu1 -82.6(3) . . . . ?
Se1 Cu1 Se2 P1 -26.42(9) . . . . ?
Se3 Cu1 Se2 P1 146.55(8) . . . . ?
N2 P3 Se3 Cu2 46.5(3) . . . . ?
C16 P3 Se3 Cu2 165.2(3) . . . . ?
C13 P3 Se3 Cu2 -81.3(3) . . . . ?
N2 P3 Se3 Cu1 160.1(3) . . . . ?
C16 P3 Se3 Cu1 -81.2(3) . . . . ?
C13 P3 Se3 Cu1 32.3(3) . . . . ?
Se4 Cu2 Se3 P3 -29.73(8) . . . . ?
Se5 Cu2 Se3 P3 139.56(7) . . . . ?
Se4 Cu2 Se3 Cu1 -145.59(6) . . . . ?
Se5 Cu2 Se3 Cu1 23.70(6) . . . . ?
Se2 Cu1 Se3 P3 4.76(10) . . . . ?
Se1 Cu1 Se3 P3 178.54(7) . . . . ?
Se2 Cu1 Se3 Cu2 109.61(8) . . . . ?
Se1 Cu1 Se3 Cu2 -76.61(7) . . . . ?
N2 P4 Se4 Cu2 36.2(3) . . . . ?
C19 P4 Se4 Cu2 156.8(3) . . . . ?
C22 P4 Se4 Cu2 -90.2(3) . . . . ?
Se5 Cu2 Se4 P4 -171.07(7) . . . . ?
Se3 Cu2 Se4 P4 -4.25(9) . . . . ?
N3 P5 Se5 Cu2 171.7(3) . . . . ?
C28 P5 Se5 Cu2 53.1(3) . . . . ?
C25 P5 Se5 Cu2 -61.8(3) . . . . ?
N3 P5 Se5 Cu3 -51.3(3) . . . . ?
C28 P5 Se5 Cu3 -169.9(2) . . . . ?
C25 P5 Se5 Cu3 75.2(3) . . . . ?
Se4 Cu2 Se5 P5 -44.32(10) . . . . ?
Se3 Cu2 Se5 P5 146.93(7) . . . . ?
Se4 Cu2 Se5 Cu3 -165.15(6) . . . . ?
Se3 Cu2 Se5 Cu3 26.10(8) . . . . ?
Se6 Cu3 Se5 P5 28.11(8) . . . . ?
Se1 Cu3 Se5 P5 -153.34(7) . . . . ?
Se6 Cu3 Se5 Cu2 154.35(5) . . . . ?
Se1 Cu3 Se5 Cu2 -27.09(8) . . . . ?
N3 P6 Se6 Cu3 -35.0(3) . . . . ?
C31 P6 Se6 Cu3 -155.5(3) . . . . ?
C34 P6 Se6 Cu3 90.3(3) . . . . ?
Se5 Cu3 Se6 P6 7.46(8) . . . . ?
Se1 Cu3 Se6 P6 -170.84(7) . . . . ?
